data_7150144
loop_
_publ_author_name
'Giovenzana, Giovanni B.'
'Palmisano, Giovanni'
'Del Grosso, Erika'
'Giovannelli, Lorella'
'Penoni, Andrea'
'Pilati, Tullio'

_publ_section_title
;
 Polycyclic compounds from aminopolyols and alpha-dicarbonyls:
 structure and application in the synthesis of exoditopic ligands.
;
_journal_issue 8
_journal_name_full 'Organic &amp; biomolecular chemistry'
_journal_page_first 1489
_journal_page_last 1494
_journal_paper_doi 10.1039/b500580a
_journal_volume 3
_journal_year 2005
_chemical_formula_moiety 'C12 H18 N2 O6'
_chemical_formula_sum 'C12 H18 N2 O6'
_chemical_formula_weight 286.28
_chemical_name_common Glytham
_chemical_name_systematic
;
(4aR*,4bR*,8aS*,8bS*)-[6a-(Hydroxymethyl)hexahydro-2H,6H-1,4,5,8-tetraoxa-
6b,8c-diazadicyclopent[cd,ij]-s-indacen-2(3H)-yl]methanol
;
_space_group_IT_number 14
_symmetry_cell_setting monoclinic
_symmetry_space_group_name_Hall '-P 2yn'
_symmetry_space_group_name_H-M 'P 1 21/n 1'
_atom_sites_solution_hydrogens difmap
_atom_sites_solution_primary direct
_atom_sites_solution_secondary difmap
_audit_creation_method SHELXL-97
_cell_angle_alpha 90.00
_cell_angle_beta 92.630(10)
_cell_angle_gamma 90.00
_cell_formula_units_Z 2
_cell_length_a 6.2236(12)
_cell_length_b 9.575(2)
_cell_length_c 10.455(2)
_cell_measurement_reflns_used 4616
_cell_measurement_temperature 293(2)
_cell_measurement_theta_max 32.534
_cell_measurement_theta_min 2.886
_cell_volume 622.4(2)
_computing_cell_refinement 'Bruker SMART'
_computing_data_collection 'Bruker SMART'
_computing_data_reduction 'Bruker SAINT'
_computing_molecular_graphics 'ORTEPIII (Burnett & Johnson,1996)'
_computing_publication_material 'SHELXL-97 (Sheldrick, 1997)'
_computing_structure_refinement 'SHELXL-97 (Sheldrick, 1997)'
_computing_structure_solution 'SIR-92 (Altomare et al., 1994)'
_diffrn_ambient_temperature 293(2)
_diffrn_measured_fraction_theta_full 0.906
_diffrn_measured_fraction_theta_max 0.906
_diffrn_measurement_device_type 'Bruker SMART APEX'
_diffrn_measurement_method 'phi and omega scans'
_diffrn_radiation_monochromator graphite
_diffrn_radiation_source 'fine-focus sealed tube'
_diffrn_radiation_type MoK\a
_diffrn_radiation_wavelength 0.71073
_diffrn_reflns_av_R_equivalents 0.0210
_diffrn_reflns_av_sigmaI/netI 0.0173
_diffrn_reflns_limit_h_max 9
_diffrn_reflns_limit_h_min -9
_diffrn_reflns_limit_k_max 14
_diffrn_reflns_limit_k_min -14
_diffrn_reflns_limit_l_max 15
_diffrn_reflns_limit_l_min -15
_diffrn_reflns_number 11124
_diffrn_reflns_theta_full 32.82
_diffrn_reflns_theta_max 32.82
_diffrn_reflns_theta_min 2.89
_diffrn_standards_decay_% 0.00
_exptl_absorpt_coefficient_mu 0.123
_exptl_absorpt_correction_type none
_exptl_crystal_colour colourless
_exptl_crystal_density_diffrn 1.528
_exptl_crystal_density_method 'not measured'
_exptl_crystal_description 'oblique prism'
_exptl_crystal_F_000 304
_exptl_crystal_size_max 0.40
_exptl_crystal_size_mid 0.19
_exptl_crystal_size_min 0.18
_refine_diff_density_max 0.267
_refine_diff_density_min -0.188
_refine_diff_density_rms 0.050
_refine_ls_extinction_method none
_refine_ls_goodness_of_fit_ref 1.047
_refine_ls_hydrogen_treatment refall
_refine_ls_matrix_type full
_refine_ls_number_parameters 127
_refine_ls_number_reflns 2200
_refine_ls_number_restraints 0
_refine_ls_restrained_S_all 1.047
_refine_ls_R_factor_all 0.0373
_refine_ls_R_factor_gt 0.0338
_refine_ls_shift/su_max 0.001
_refine_ls_shift/su_mean 0.000
_refine_ls_structure_factor_coef Fsqd
_refine_ls_weighting_details 'w=1/[\s^2^(Fo^2^)+(0.0721P)^2^] where P=(Fo^2^+2Fc^2^)/3'
_refine_ls_weighting_scheme calc
_refine_ls_wR_factor_gt 0.0944
_refine_ls_wR_factor_ref 0.0967
_reflns_number_gt 1884
_reflns_number_total 2200
_reflns_threshold_expression >2\s(I)
_cod_data_source_file b500580a.txt
_cod_data_source_block p55
_cod_depositor_comments
;
The following automatic conversions were performed:
'_geom_angle_publ_flag' value 'NO' changed to 'no' according to
'/home/saulius/struct/CIF-dictionaries/cif_core.dic' dictionary named
'cif_core.dic' version 2.4.1 from 2010-06-29 (42
times).

'_geom_bond_publ_flag' value 'NO' changed to 'no' according to
'/home/saulius/struct/CIF-dictionaries/cif_core.dic' dictionary named
'cif_core.dic' version 2.4.1 from 2010-06-29 (22
times).

'_geom_torsion_publ_flag' value 'NO' changed to 'no' according to
'/home/saulius/struct/CIF-dictionaries/cif_core.dic' dictionary named
'cif_core.dic' version 2.4.1 from 2010-06-29 (29 times).

Automatic conversion script
Id: cif_fix_enum 1527 2010-12-29 10:47:43Z saulius 
;
_cod_original_sg_symbol_H-M P2(1)/n
_cod_database_code 7150144

loop_
_symmetry_equiv_pos_as_xyz
'x, y, z'
'-x+1/2, y+1/2, -z+1/2'
'-x, -y, -z'
'x-1/2, -y-1/2, z-1/2'

loop_
_atom_site_label
_atom_site_type_symbol
_atom_site_fract_x
_atom_site_fract_y
_atom_site_fract_z
_atom_site_U_iso_or_equiv
_atom_site_adp_type
_atom_site_occupancy
_atom_site_calc_flag
_atom_site_refinement_flags
_atom_site_disorder_assembly
_atom_site_disorder_group
N1 N 0.58477(7) 0.60784(5) 0.58910(4) 0.02444(12) Uani 1 d . . .
C2 C 0.69808(8) 0.57247(6) 0.47303(5) 0.02643(13) Uani 1 d . . .
O3 O 0.66017(8) 0.68263(4) 0.38455(5) 0.03417(13) Uani 1 d . . .
C4 C 0.68607(11) 0.80380(6) 0.46344(7) 0.03462(15) Uani 1 d . . .
C5 C 0.57571(8) 0.76504(6) 0.58710(5) 0.02616(13) Uani 1 d . . .
C6 C 0.33285(10) 0.79740(6) 0.57637(7) 0.03304(14) Uani 1 d . . .
O7 O 0.23469(7) 0.67171(4) 0.52903(5) 0.03325(13) Uani 1 d . . .
C8 C 0.35881(9) 0.56483(5) 0.58999(5) 0.02653(13) Uani 1 d . . .
C9 C 0.68623(15) 0.82554(7) 0.70656(8) 0.0454(2) Uani 1 d . . .
O10 O 0.67319(12) 0.97292(5) 0.69600(6) 0.0625(2) Uani 1 d . . .
H2 H 0.8488(15) 0.5683(9) 0.4998(9) 0.040(2) Uiso 1 d . . .
H4A H 0.832(2) 0.8270(10) 0.4822(12) 0.058(3) Uiso 1 d . . .
H4B H 0.6126(15) 0.8824(10) 0.4131(9) 0.048(2) Uiso 1 d . . .
H6A H 0.2833(17) 0.8219(9) 0.6627(11) 0.046(3) Uiso 1 d . . .
H6B H 0.2905(15) 0.8721(11) 0.5141(10) 0.051(2) Uiso 1 d . . .
H8 H 0.3190(13) 0.5618(8) 0.6777(8) 0.0316(19) Uiso 1 d . . .
H9A H 0.8356(17) 0.7954(10) 0.7084(11) 0.046(2) Uiso 1 d . . .
H9B H 0.6149(18) 0.7912(11) 0.7821(13) 0.063(3) Uiso 1 d . . .
H10 H 0.751(2) 1.0123(16) 0.7577(15) 0.084(4) Uiso 1 d . . .

loop_
_atom_site_aniso_label
_atom_site_aniso_U_11
_atom_site_aniso_U_22
_atom_site_aniso_U_33
_atom_site_aniso_U_23
_atom_site_aniso_U_13
_atom_site_aniso_U_12
N1 0.0280(2) 0.0208(2) 0.0237(2) -0.00093(14) -0.00675(16) -0.00013(14)
C2 0.0230(2) 0.0226(2) 0.0337(3) -0.00105(18) -0.00006(19) -0.00031(17)
O3 0.0455(3) 0.0265(2) 0.0311(2) 0.00205(14) 0.00862(19) -0.00186(16)
C4 0.0393(3) 0.0231(3) 0.0418(3) 0.0011(2) 0.0054(3) -0.0035(2)
C5 0.0316(3) 0.0207(2) 0.0253(2) -0.00170(17) -0.00807(19) 0.00012(17)
C6 0.0349(3) 0.0239(2) 0.0402(3) -0.0063(2) 0.0011(2) 0.0030(2)
O7 0.0261(2) 0.0257(2) 0.0475(3) -0.00510(16) -0.00330(18) 0.00377(14)
C8 0.0287(2) 0.0235(2) 0.0275(3) -0.00206(18) 0.00281(19) -0.00036(18)
C9 0.0689(5) 0.0254(3) 0.0390(4) -0.0028(2) -0.0305(3) -0.0015(3)
O10 0.1020(5) 0.0256(2) 0.0553(3) -0.0055(2) -0.0462(4) -0.0026(3)

loop_
_atom_type_symbol
_atom_type_description
_atom_type_scat_dispersion_real
_atom_type_scat_dispersion_imag
_atom_type_scat_source
C C 0.0033 0.0016 'International Tables Vol C Tables 4.2.6.8 and 6.1.1.4'
H H 0.0000 0.0000 'International Tables Vol C Tables 4.2.6.8 and 6.1.1.4'
N N 0.0061 0.0033 'International Tables Vol C Tables 4.2.6.8 and 6.1.1.4'
O O 0.0106 0.0060 'International Tables Vol C Tables 4.2.6.8 and 6.1.1.4'

loop_
_geom_angle_atom_site_label_1
_geom_angle_atom_site_label_2
_geom_angle_atom_site_label_3
_geom_angle
_geom_angle_site_symmetry_1
_geom_angle_site_symmetry_3
_geom_angle_publ_flag
C8 N1 C2 115.91(4) . . no
C8 N1 C5 104.21(4) . . no
C2 N1 C5 103.75(4) . . no
O3 C2 N1 107.20(4) . . no
O3 C2 C8 109.63(5) . 3_666 no
N1 C2 C8 116.75(4) . 3_666 no
O3 C2 H2 110.5(5) . . no
N1 C2 H2 105.4(6) . . no
C8 C2 H2 107.2(5) 3_666 . no
C2 O3 C4 102.52(5) . . no
O3 C4 C5 104.28(5) . . no
O3 C4 H4A 113.0(7) . . no
C5 C4 H4A 110.2(7) . . no
O3 C4 H4B 105.4(5) . . no
C5 C4 H4B 114.0(5) . . no
H4A C4 H4B 109.8(8) . . no
N1 C5 C9 110.84(4) . . no
N1 C5 C4 103.60(4) . . no
C9 C5 C4 113.46(6) . . no
N1 C5 C6 103.75(4) . . no
C9 C5 C6 112.96(6) . . no
C4 C5 C6 111.39(5) . . no
O7 C6 C5 104.97(4) . . no
O7 C6 H6A 111.6(5) . . no
C5 C6 H6A 109.0(6) . . no
O7 C6 H6B 106.5(6) . . no
C5 C6 H6B 114.9(6) . . no
H6A C6 H6B 109.9(8) . . no
C8 O7 C6 103.72(5) . . no
O7 C8 N1 107.33(4) . . no
O7 C8 C2 108.76(5) . 3_666 no
N1 C8 C2 116.68(4) . 3_666 no
O7 C8 H8 107.0(5) . . no
N1 C8 H8 107.7(5) . . no
C2 C8 H8 109.0(5) 3_666 . no
O10 C9 C5 107.13(5) . . no
O10 C9 H9A 110.4(6) . . no
C5 C9 H9A 107.5(6) . . no
O10 C9 H9B 111.8(7) . . no
C5 C9 H9B 109.3(7) . . no
H9A C9 H9B 110.6(9) . . no
C9 O10 H10 110.2(10) . . no

loop_
_geom_bond_atom_site_label_1
_geom_bond_atom_site_label_2
_geom_bond_distance
_geom_bond_site_symmetry_2
_geom_bond_publ_flag
N1 C8 1.4658(7) . no
N1 C2 1.4708(7) . no
N1 C5 1.5063(8) . no
C2 O3 1.4156(7) . no
C2 C8 1.5055(8) 3_666 no
C2 H2 0.967(9) . no
O3 C4 1.4284(8) . no
C4 C5 1.5370(9) . no
C4 H4A 0.948(13) . no
C4 H4B 1.015(10) . no
C5 C9 1.5132(8) . no
C5 C6 1.5419(9) . no
C6 O7 1.4278(7) . no
C6 H6A 0.995(11) . no
C6 H6B 0.995(10) . no
O7 C8 1.4160(7) . no
C8 C2 1.5055(8) 3_666 no
C8 H8 0.961(9) . no
C9 O10 1.4175(9) . no
C9 H9A 0.973(10) . no
C9 H9B 0.980(12) . no
O10 H10 0.873(15) . no

loop_
_geom_torsion_atom_site_label_1
_geom_torsion_atom_site_label_2
_geom_torsion_atom_site_label_3
_geom_torsion_atom_site_label_4
_geom_torsion
_geom_torsion_site_symmetry_1
_geom_torsion_site_symmetry_2
_geom_torsion_site_symmetry_3
_geom_torsion_site_symmetry_4
_geom_torsion_publ_flag
C8 N1 C2 O3 86.87(5) . . . . no
C5 N1 C2 O3 -26.71(5) . . . . no
C8 N1 C2 C8 -36.49(7) . . . 3_666 no
C5 N1 C2 C8 -150.06(4) . . . 3_666 no
N1 C2 O3 C4 43.00(6) . . . . no
C8 C2 O3 C4 170.64(4) 3_666 . . . no
C2 O3 C4 C5 -40.86(6) . . . . no
C8 N1 C5 C9 117.25(6) . . . . no
C2 N1 C5 C9 -121.00(6) . . . . no
C8 N1 C5 C4 -120.72(5) . . . . no
C2 N1 C5 C4 1.02(5) . . . . no
C8 N1 C5 C6 -4.27(5) . . . . no
C2 N1 C5 C6 117.47(5) . . . . no
O3 C4 C5 N1 24.31(6) . . . . no
O3 C4 C5 C9 144.57(5) . . . . no
O3 C4 C5 C6 -86.63(6) . . . . no
N1 C5 C6 O7 -19.67(6) . . . . no
C9 C5 C6 O7 -139.76(6) . . . . no
C4 C5 C6 O7 91.17(6) . . . . no
C5 C6 O7 C8 36.75(6) . . . . no
C6 O7 C8 N1 -40.93(6) . . . . no
C6 O7 C8 C2 -168.00(4) . . . 3_666 no
C2 N1 C8 O7 -85.81(5) . . . . no
C5 N1 C8 O7 27.50(5) . . . . no
C2 N1 C8 C2 36.46(7) . . . 3_666 no
C5 N1 C8 C2 149.77(5) . . . 3_666 no
N1 C5 C9 O10 179.14(6) . . . . no
C4 C5 C9 O10 63.07(8) . . . . no
C6 C5 C9 O10 -64.92(9) . . . . no
